data_7024999
loop_
_publ_author_name
'Mason, Kevin'
'Gass, Ian A.'
'Parsons, Simon'
'Collins, Anna'
'White, Fraser J.'
'Slawin, Alexandra M. Z.'
'Brechin, Euan K.'
'Tasker, Peter A.'

_publ_section_related_literature
;
?
;
_publ_section_title
;
 Building Fe(III) clusters with derivatised salicylaldoximes.
;
_journal_issue 10
_journal_name_full 'Dalton transactions (Cambridge, England : 2003)'
_journal_page_first 2727
_journal_page_last 2734
_journal_paper_doi 10.1039/b924143d
_journal_volume 39
_journal_year 2010
_chemical_compound_source 'Ian Gass, IAG2892'
_chemical_formula_moiety 'C100 H124 Fe12 N12 Na4 O50, 2(N C6 H16)'
_chemical_formula_sum 'C102 H156 Fe12 N14 Na4 O50'
_chemical_formula_weight 3260.66
_space_group_IT_number 14
_symmetry_cell_setting monoclinic
_symmetry_space_group_name_Hall '-P 2ybc'
_symmetry_space_group_name_H-M 'P 1 21/c 1'
_atom_sites_solution_hydrogens geom
_atom_sites_solution_primary direct
_audit_creation_date 08-07-30
_audit_creation_method CRYSTALS_ver_12.85
_cell_angle_alpha 90
_cell_angle_beta 95.223(2)
_cell_angle_gamma 90
_cell_formula_units_Z 2
_cell_length_a 23.1511(7)
_cell_length_b 13.5740(4)
_cell_length_c 23.7570(8)
_cell_measurement_reflns_used 3042
_cell_measurement_temperature 150
_cell_measurement_theta_max 26
_cell_measurement_theta_min 2
_cell_volume 7434.7(4)
_computing_cell_refinement 'SAINT (Siemens ,1995)'
_computing_data_collection 'SMART (Siemens, 1993)'
_computing_data_reduction 'SAINT (Siemens ,1995)'
_computing_molecular_graphics 'CAMERON (Watkin et al., 1996)'
_computing_publication_material 'CRYSTALS (Betteridge et al., 2003)'
_computing_structure_refinement 'CRYSTALS (Betteridge et al., 2003)'
_computing_structure_solution 'SIR92 (Altomare et al., 1994)'
_diffrn_ambient_temperature 150
_diffrn_measured_fraction_theta_full 0.997
_diffrn_measured_fraction_theta_max 0.997
_diffrn_measurement_device 'Bruker SMART'
_diffrn_measurement_device_type Area
_diffrn_measurement_method \w
_diffrn_radiation_monochromator graphite
_diffrn_radiation_type 'Mo K\a'
_diffrn_radiation_wavelength 0.71073
_diffrn_reflns_av_R_equivalents 0.157
_diffrn_reflns_limit_h_max 28
_diffrn_reflns_limit_h_min -28
_diffrn_reflns_limit_k_max 16
_diffrn_reflns_limit_k_min 0
_diffrn_reflns_limit_l_max 29
_diffrn_reflns_limit_l_min 0
_diffrn_reflns_number 15221
_diffrn_reflns_theta_full 26.415
_diffrn_reflns_theta_max 26.415
_diffrn_reflns_theta_min 1.862
_diffrn_standards_number 0
_exptl_absorpt_coefficient_mu 1.222
_exptl_absorpt_correction_T_max 0.83
_exptl_absorpt_correction_T_min 0.78
_exptl_absorpt_correction_type multi-scan
_exptl_absorpt_process_details 'SADABS (Siemens, 1996)'
_exptl_crystal_colour 'dark red'
_exptl_crystal_density_diffrn 1.366
_exptl_crystal_density_method 'not measured'
_exptl_crystal_description block
_exptl_crystal_F_000 3132
_exptl_crystal_recrystallization_method
;
Slow evaporation of MeOH solution.
;
_exptl_crystal_size_max 0.21
_exptl_crystal_size_mid 0.20
_exptl_crystal_size_min 0.15
_platon_squeeze_details
;
;
_refine_diff_density_max 1.88
_refine_diff_density_min -1.92
_refine_ls_extinction_method None
_refine_ls_goodness_of_fit_ref 0.6879
_refine_ls_hydrogen_treatment constr
_refine_ls_matrix_type full
_refine_ls_number_parameters 802
_refine_ls_number_reflns 15162
_refine_ls_number_restraints 30
_refine_ls_R_factor_all 0.1674
_refine_ls_R_factor_gt 0.0736
_refine_ls_shift/su_max 0.000467
_refine_ls_structure_factor_coef Fsqd
_refine_ls_weighting_details
;
Method= Modified Sheldrick
w=1/[\s^2^(F^2^) + ( 0.04P)^2^ + 0.00P]
,where P=(max(Fo^2^,0) + 2Fc^2^)/3
;
_refine_ls_weighting_scheme calc
_refine_ls_wR_factor_all 0.1945
_refine_ls_wR_factor_gt 0.1509
_refine_ls_wR_factor_ref 0.1945
_reflns_limit_h_max 28
_reflns_limit_h_min -28
_reflns_limit_k_max 16
_reflns_limit_k_min 0
_reflns_limit_l_max 29
_reflns_limit_l_min 0
_reflns_number_gt 6186
_reflns_number_total 15221
_reflns_threshold_expression I>2.0\s(I)
_oxford_diffrn_Wilson_B_factor 1.19
_oxford_diffrn_Wilson_scale 46.48
_oxford_refine_ls_r_factor_ref 0.1674
_oxford_refine_ls_scale 0.18042(9)
_oxford_reflns_number_all 15162
_oxford_reflns_threshold_expression_ref I>-10.0\s(I)
_oxford_structure_analysis_title 'eb8050 in P2(1)/c'
_cod_data_source_file b924143d.txt
_cod_data_source_block EB8050
_cod_depositor_comments
;
The following automatic conversions were performed:

'_symmetry_cell_setting' value 'Monoclinic' changed to 'monoclinic'
according to /home/saulius/struct/CIF-dictionaries/cif_core.dic
dictionary named 'cif_core.dic' version 2.4.2 from 2011-04-26.

Automatic conversion script
Id: cif_fix_values 1891 2012-01-12 08:04:46Z andrius 
;
_cod_original_sg_symbol_H-M 'P 1 21/c 1 '
_cod_database_code 7024999

loop_
_symmetry_equiv_pos_as_xyz
x,y,z
-x,-y,-z
-x,y+1/2,-z+1/2
x,-y+1/2,z+1/2

loop_
_atom_site_label
_atom_site_type_symbol
_atom_site_fract_x
_atom_site_fract_y
_atom_site_fract_z
_atom_site_U_iso_or_equiv
_atom_site_occupancy
_atom_site_adp_type
_atom_site_refinement_flags_posn
_atom_site_refinement_flags_adp
O1 O 0.7372(3) -0.2573(4) 0.5538(3) 0.0311 1.0000 Uani . .
C2 C 0.7238(4) -0.3094(6) 0.5974(4) 0.0253 1.0000 Uani . .
C3 C 0.7290(4) -0.4133(6) 0.5960(4) 0.0344 1.0000 Uani . .
C4 C 0.7153(4) -0.4694(7) 0.6411(4) 0.0403 1.0000 Uani . .
C5 C 0.6956(4) -0.4274(7) 0.6887(4) 0.0373 1.0000 Uani . .
C6 C 0.6886(4) -0.3273(6) 0.6892(4) 0.0339 1.0000 Uani . .
C7 C 0.7014(4) -0.2674(6) 0.6455(4) 0.0257 1.0000 Uani . .
C8 C 0.6898(4) -0.1631(6) 0.6512(4) 0.0249 1.0000 Uani . .
N9 N 0.7007(3) -0.0948(5) 0.6159(3) 0.0266 1.0000 Uani . .
O10 O 0.6844(3) -0.0019(4) 0.6303(3) 0.0314 1.0000 Uani . .
O11 O 0.8227(3) -0.1166(4) 0.5826(3) 0.0379 1.0000 Uani . .
N12 N 0.8587(3) -0.0353(5) 0.5844(3) 0.0287 1.0000 Uani . .
C13 C 0.9064(4) -0.0420(7) 0.6159(4) 0.0391 1.0000 Uani . .
C14 C 0.9492(4) 0.0330(7) 0.6255(5) 0.0430 1.0000 Uani . .
C15 C 0.9953(4) 0.0169(8) 0.6673(6) 0.0585 1.0000 Uani . .
C16 C 1.0378(4) 0.0882(10) 0.6780(6) 0.0662 1.0000 Uani . .
C17 C 1.0366(4) 0.1734(8) 0.6477(5) 0.0546 1.0000 Uani . U
C18 C 0.9929(4) 0.1910(7) 0.6052(5) 0.0472 1.0000 Uani . U
C19 C 0.9486(4) 0.1218(7) 0.5942(5) 0.0417 1.0000 Uani . U
O20 O 0.9072(3) 0.1407(5) 0.5514(3) 0.0394 1.0000 Uani . .
O21 O 0.8108(2) 0.1667(4) 0.6094(2) 0.0315 1.0000 Uani . .
N22 N 0.7555(3) 0.1807(5) 0.6239(3) 0.0231 1.0000 Uani . .
C23 C 0.7506(4) 0.2331(6) 0.6682(4) 0.0289 1.0000 Uani . .
C24 C 0.6978(4) 0.2616(6) 0.6926(4) 0.0220 1.0000 Uani . .
C25 C 0.7032(4) 0.3188(6) 0.7411(4) 0.0270 1.0000 Uani . .
C26 C 0.6564(4) 0.3518(7) 0.7655(4) 0.0372 1.0000 Uani . .
C27 C 0.6017(4) 0.3254(7) 0.7432(4) 0.0350 1.0000 Uani . .
C28 C 0.5948(4) 0.2676(7) 0.6968(4) 0.0379 1.0000 Uani . .
C29 C 0.6423(4) 0.2360(6) 0.6686(4) 0.0252 1.0000 Uani . .
O30 O 0.6338(2) 0.1839(4) 0.6207(2) 0.0258 1.0000 Uani . .
O31 O 0.5735(2) 0.2142(4) 0.4478(3) 0.0285 1.0000 Uani . U
C32 C 0.5509(4) 0.2820(6) 0.4115(4) 0.0244 1.0000 Uani . U
C33 C 0.4933(4) 0.3116(6) 0.4164(4) 0.0290 1.0000 Uani . .
C34 C 0.4675(4) 0.3811(7) 0.3796(5) 0.0452 1.0000 Uani . .
C35 C 0.4972(4) 0.4240(7) 0.3389(4) 0.0438 1.0000 Uani . .
C36 C 0.5524(4) 0.3946(7) 0.3338(4) 0.0383 1.0000 Uani . .
C37 C 0.5808(4) 0.3242(6) 0.3698(4) 0.0259 1.0000 Uani . .
C38 C 0.6415(4) 0.3012(6) 0.3623(4) 0.0271 1.0000 Uani . .
N39 N 0.6732(3) 0.2381(5) 0.3911(3) 0.0222 1.0000 Uani . .
O40 O 0.7300(2) 0.2313(4) 0.3781(2) 0.0257 1.0000 Uani . .
O41 O 0.5975(2) 0.0493(4) 0.3929(2) 0.0248 1.0000 Uani . .
N42 N 0.6194(3) -0.0407(5) 0.3781(3) 0.0216 1.0000 Uani . .
C43 C 0.5878(4) -0.0897(6) 0.3413(4) 0.0312 1.0000 Uani . .
C44 C 0.5996(4) -0.1873(6) 0.3217(4) 0.0305 1.0000 Uani . .
C45 C 0.5621(4) -0.2270(7) 0.2792(4) 0.0385 1.0000 Uani . .
C46 C 0.5707(5) -0.3204(8) 0.2580(4) 0.0461 1.0000 Uani . .
C47 C 0.6178(5) -0.3752(7) 0.2783(4) 0.0432 1.0000 Uani . .
C48 C 0.6547(4) -0.3385(6) 0.3211(4) 0.0312 1.0000 Uani . .
C49 C 0.6479(4) -0.2461(6) 0.3447(4) 0.0281 1.0000 Uani . .
O50 O 0.6844(3) -0.2143(4) 0.3875(3) 0.0294 1.0000 Uani . .
O51 O 0.8448(2) 0.1909(4) 0.3787(3) 0.0298 1.0000 Uani . .
C52 C 0.8639(4) 0.1832(6) 0.3282(4) 0.0270 1.0000 Uani . .
C53 C 0.9012(4) 0.2529(7) 0.3095(4) 0.0414 1.0000 Uani . .
C54 C 0.9230(4) 0.2496(8) 0.2582(4) 0.0441 1.0000 Uani . .
C55 C 0.9088(4) 0.1743(8) 0.2221(4) 0.0435 1.0000 Uani . .
C56 C 0.8714(4) 0.1020(8) 0.2392(4) 0.0400 1.0000 Uani . .
C57 C 0.8492(3) 0.1039(6) 0.2917(3) 0.0232 1.0000 Uani . .
C58 C 0.8114(4) 0.0243(6) 0.3041(4) 0.0274 1.0000 Uani . .
N59 N 0.7816(3) 0.0197(5) 0.3482(3) 0.0260 1.0000 Uani . .
O60 O 0.7489(2) -0.0634(4) 0.3507(2) 0.0260 1.0000 Uani . .
O61 O 0.8370(2) 0.0311(4) 0.4636(2) 0.0269 1.0000 Uani . .
C62 C 0.8903(4) -0.0061(7) 0.4480(4) 0.0361 1.0000 Uani . .
O63 O 0.8100(3) -0.2431(5) 0.3608(3) 0.0542 1.0000 Uani . .
C64 C 0.8128(5) -0.2825(9) 0.3060(5) 0.0701 1.0000 Uani . .
O65 O 0.6667(2) -0.1107(4) 0.4913(2) 0.0227 1.0000 Uani . .
C66 C 0.6205(3) -0.1791(6) 0.4963(4) 0.0262 1.0000 Uani . .
O67 O 0.6884(2) 0.2142(4) 0.5146(2) 0.0240 1.0000 Uani . .
C68 C 0.6783(4) 0.3150(6) 0.5240(4) 0.0350 1.0000 Uani . .
O69 O 0.7982(2) 0.1995(4) 0.4865(2) 0.0287 1.0000 Uani . .
O70 O 0.7480(2) 0.0322(4) 0.5402(2) 0.0225 1.0000 Uani . .
O71 O 0.7692(2) -0.1301(4) 0.4658(2) 0.0265 1.0000 Uani . .
O72 O 0.7132(2) 0.0567(4) 0.4362(2) 0.0183 1.0000 Uani . U
O73 O 0.6242(2) 0.0612(4) 0.5181(2) 0.0243 1.0000 Uani . .
O74 O 0.5229(3) 0.2415(6) 0.5729(3) 0.0598 1.0000 Uani . .
C75 C 0.5066(5) 0.3401(9) 0.5756(5) 0.0750 1.0000 Uani . .
O76 O 0.5034(3) -0.0180(4) 0.5679(3) 0.0342 1.0000 Uani . .
C77 C 0.5449(4) -0.0432(8) 0.6150(4) 0.0436 1.0000 Uani . .
O78 O 0.7193(3) -0.4498(4) 0.4424(3) 0.0432 1.0000 Uani . .
C79 C 0.6584(4) -0.4568(7) 0.4483(4) 0.0459 1.0000 Uani . .
O80 O 0.8504(3) -0.3660(5) 0.4917(4) 0.0658 1.0000 Uani . .
C81 C 0.8976(5) -0.3218(10) 0.4684(6) 0.0848 1.0000 Uani . .
Fe1 Fe 0.74439(5) -0.11845(9) 0.54312(5) 0.0244 1.0000 Uani . .
Fe2 Fe 0.82836(5) 0.09577(9) 0.54118(6) 0.0258 1.0000 Uani . .
Fe3 Fe 0.68468(5) 0.10938(9) 0.57781(5) 0.0215 1.0000 Uani . .
Fe4 Fe 0.64443(5) 0.13706(9) 0.44855(5) 0.0232 1.0000 Uani . .
Fe5 Fe 0.78205(6) 0.12619(9) 0.41332(5) 0.0267 1.0000 Uani . .
Fe6 Fe 0.70235(5) -0.08171(9) 0.41531(5) 0.0226 1.0000 Uani . U
Na1 Na 0.76449(17) -0.2991(3) 0.44641(17) 0.0405 1.0000 Uani . .
Na2 Na 0.52783(16) 0.1146(3) 0.51283(16) 0.0414 1.0000 Uani . .
H481 H 0.6859 -0.3770 0.3351 0.0389 1.0000 Uiso R .
H471 H 0.6238 -0.4372 0.2634 0.0539 1.0000 Uiso R .
H461 H 0.5443 -0.3456 0.2301 0.0559 1.0000 Uiso R .
H451 H 0.5308 -0.1899 0.2643 0.0439 1.0000 Uiso R .
H431 H 0.5539 -0.0599 0.3254 0.0350 1.0000 Uiso R .
H581 H 0.8076 -0.0284 0.2788 0.0330 1.0000 Uiso R .
H561 H 0.8617 0.0498 0.2150 0.0488 1.0000 Uiso R .
H551 H 0.9230 0.1720 0.1866 0.0489 1.0000 Uiso R .
H541 H 0.9479 0.2987 0.2484 0.0529 1.0000 Uiso R .
H531 H 0.9122 0.3045 0.3335 0.0529 1.0000 Uiso R .
H381 H 0.6584 0.3348 0.3337 0.0330 1.0000 Uiso R .
H231 H 0.7850 0.2552 0.6868 0.0338 1.0000 Uiso R .
H281 H 0.5577 0.2480 0.6834 0.0441 1.0000 Uiso R .
H271 H 0.5695 0.3468 0.7602 0.0419 1.0000 Uiso R .
H261 H 0.6609 0.3924 0.7971 0.0441 1.0000 Uiso R .
H251 H 0.7400 0.3352 0.7571 0.0309 1.0000 Uiso R .
H131 H 0.9134 -0.1018 0.6343 0.0478 1.0000 Uiso R .
H151 H 0.9978 -0.0416 0.6877 0.0669 1.0000 Uiso R .
H161 H 1.0675 0.0782 0.7064 0.0798 1.0000 Uiso R .
H171 H 1.0651 0.2209 0.6559 0.0649 1.0000 Uiso R .
H181 H 0.9931 0.2480 0.5837 0.0559 1.0000 Uiso R .
H81 H 0.6727 -0.1441 0.6834 0.0300 1.0000 Uiso R .
H31 H 0.7414 -0.4435 0.5644 0.0399 1.0000 Uiso R .
H41 H 0.7188 -0.5370 0.6391 0.0479 1.0000 Uiso R .
H51 H 0.6878 -0.4657 0.7192 0.0459 1.0000 Uiso R .
H61 H 0.6745 -0.2984 0.7206 0.0408 1.0000 Uiso R .
H331 H 0.4723 0.2845 0.4440 0.0339 1.0000 Uiso R .
H341 H 0.4294 0.3995 0.3830 0.0530 1.0000 Uiso R .
H351 H 0.4798 0.4721 0.3154 0.0508 1.0000 Uiso R .
H361 H 0.5720 0.4222 0.3050 0.0429 1.0000 Uiso R .
H741 H 0.5568 0.2309 0.5839 0.0850 1.0000 Uiso R .
H753 H 0.4710 0.3509 0.5528 0.1049 1.0000 Uiso R .
H752 H 0.5016 0.3580 0.6137 0.1050 1.0000 Uiso R .
H751 H 0.5365 0.3805 0.5622 0.1049 1.0000 Uiso R .
H631 H 0.7911 -0.1926 0.3530 0.0779 1.0000 Uiso R .
H801 H 0.8439 -0.4221 0.5022 0.0901 1.0000 Uiso R .
H811 H 0.9331 -0.3413 0.4893 0.1160 1.0000 Uiso R .
H813 H 0.8938 -0.2513 0.4696 0.1160 1.0000 Uiso R .
H812 H 0.8979 -0.3428 0.4299 0.1160 1.0000 Uiso R .
H781 H 0.7247 -0.4920 0.4187 0.0630 1.0000 Uiso R .
H792 H 0.6451 -0.5222 0.4395 0.0660 1.0000 Uiso R .
H793 H 0.6515 -0.4410 0.4864 0.0660 1.0000 Uiso R .
H791 H 0.6381 -0.4110 0.4233 0.0661 1.0000 Uiso R .
H771 H 0.5358 -0.1062 0.6301 0.0661 1.0000 Uiso R .
H772 H 0.5442 0.0058 0.6442 0.0659 1.0000 Uiso R .
H773 H 0.5829 -0.0453 0.6022 0.0661 1.0000 Uiso R .
H621 H 0.9172 0.0465 0.4449 0.0551 1.0000 Uiso R .
H623 H 0.9064 -0.0515 0.4760 0.0549 1.0000 Uiso R .
H622 H 0.8845 -0.0392 0.4126 0.0550 1.0000 Uiso R .
H683 H 0.6376 0.3276 0.5200 0.0500 1.0000 Uiso R .
H682 H 0.6934 0.3336 0.5614 0.0501 1.0000 Uiso R .
H681 H 0.6962 0.3546 0.4972 0.0500 1.0000 Uiso R .
H641 H 0.8297 -0.3469 0.3082 0.0979 1.0000 Uiso R .
H642 H 0.8357 -0.2398 0.2845 0.0980 1.0000 Uiso R .
H643 H 0.7746 -0.2869 0.2873 0.0980 1.0000 Uiso R .
H663 H 0.6350 -0.2448 0.4949 0.0349 1.0000 Uiso R .
H661 H 0.5913 -0.1707 0.4656 0.0350 1.0000 Uiso R .
H662 H 0.6029 -0.1705 0.5311 0.0350 1.0000 Uiso R .
H691 H 0.8006 0.2546 0.4999 0.0421 1.0000 Uiso R .
H711 H 0.7973 -0.0947 0.4607 0.0372 1.0000 Uiso R .
H731 H 0.6237 0.0010 0.5135 0.0360 1.0000 Uiso R .
H761 H 0.4714 -0.0278 0.5805 0.0373 1.0000 Uiso R .
H701 H 0.7364 0.0401 0.5057 0.0292 1.0000 Uiso R .

loop_
_atom_site_aniso_label
_atom_site_aniso_U_11
_atom_site_aniso_U_22
_atom_site_aniso_U_33
_atom_site_aniso_U_23
_atom_site_aniso_U_13
_atom_site_aniso_U_12
O1 0.043(4) 0.026(4) 0.025(4) 0.009(3) 0.011(3) 0.005(3)
C2 0.037(5) 0.019(5) 0.019(5) 0.008(4) -0.005(4) -0.002(4)
C3 0.043(6) 0.020(5) 0.043(6) 0.009(4) 0.015(5) -0.001(4)
C4 0.055(7) 0.016(5) 0.049(7) 0.003(5) -0.001(6) 0.003(5)
C5 0.049(7) 0.033(6) 0.028(6) 0.014(4) -0.001(5) 0.007(5)
C6 0.046(6) 0.026(6) 0.030(6) 0.006(4) 0.006(5) 0.004(5)
C7 0.034(5) 0.020(5) 0.025(5) 0.001(4) 0.015(4) -0.008(4)
C8 0.034(5) 0.019(5) 0.022(5) 0.004(4) 0.001(4) 0.000(4)
N9 0.033(4) 0.014(4) 0.035(5) 0.009(3) 0.011(4) -0.005(3)
O10 0.050(4) 0.012(3) 0.034(4) 0.006(3) 0.014(3) 0.004(3)
O11 0.034(4) 0.031(4) 0.049(5) 0.015(3) 0.005(3) -0.001(3)
N12 0.020(4) 0.022(4) 0.045(5) 0.000(4) 0.006(4) -0.003(3)
C13 0.021(5) 0.035(6) 0.060(8) 0.004(5) -0.008(5) -0.004(4)
C14 0.013(5) 0.028(6) 0.087(9) 0.002(6) -0.001(5) 0.004(4)
C15 0.022(5) 0.043(7) 0.109(11) -0.007(7) -0.004(6) 0.011(5)
C16 0.019(5) 0.081(10) 0.096(11) -0.009(8) -0.013(6) 0.018(6)
C17 0.028(5) 0.027(5) 0.108(8) -0.012(6) 0.005(5) -0.007(4)
C18 0.018(4) 0.037(5) 0.086(7) -0.008(5) 0.004(4) -0.001(4)
C19 0.017(4) 0.034(5) 0.075(7) -0.007(5) 0.010(5) 0.001(4)
O20 0.032(4) 0.042(4) 0.047(5) 0.002(3) 0.018(3) -0.010(3)
O21 0.030(4) 0.040(4) 0.025(4) -0.002(3) 0.007(3) 0.001(3)
N22 0.021(4) 0.027(4) 0.022(4) 0.003(3) 0.005(3) -0.009(3)
C23 0.023(5) 0.030(6) 0.032(6) 0.010(4) -0.007(4) -0.003(4)
C24 0.030(5) 0.014(5) 0.022(5) 0.004(4) 0.003(4) -0.001(4)
C25 0.045(6) 0.018(5) 0.018(5) 0.004(4) 0.004(4) -0.002(4)
C26 0.062(7) 0.030(6) 0.020(5) 0.008(4) 0.004(5) 0.013(5)
C27 0.037(6) 0.044(6) 0.024(6) 0.002(5) 0.006(5) 0.007(5)
C28 0.039(6) 0.027(6) 0.048(7) 0.003(5) 0.004(5) 0.003(5)
C29 0.041(6) 0.016(5) 0.019(5) -0.001(4) 0.001(4) 0.003(4)
O30 0.026(3) 0.022(3) 0.029(4) -0.001(3) 0.002(3) 0.001(3)
O31 0.032(3) 0.021(3) 0.034(4) 0.007(3) 0.007(3) 0.004(3)
C32 0.027(4) 0.011(4) 0.035(5) -0.007(3) 0.002(4) 0.008(3)
C33 0.044(6) 0.024(5) 0.019(5) 0.007(4) 0.006(4) 0.004(4)
C34 0.035(6) 0.043(7) 0.056(8) 0.001(6) -0.009(5) -0.001(5)
C35 0.048(7) 0.035(6) 0.046(7) 0.008(5) -0.006(5) 0.009(5)
C36 0.050(6) 0.033(6) 0.031(6) 0.008(5) 0.002(5) -0.008(5)
C37 0.035(5) 0.021(5) 0.020(5) -0.001(4) -0.007(4) -0.008(4)
C38 0.045(6) 0.016(5) 0.020(5) -0.002(4) 0.005(4) -0.009(4)
N39 0.028(4) 0.014(4) 0.023(4) 0.000(3) 0.001(3) -0.004(3)
O40 0.029(3) 0.023(3) 0.027(4) 0.004(3) 0.009(3) -0.003(3)
O41 0.026(3) 0.015(3) 0.032(4) 0.001(3) -0.003(3) 0.001(3)
N42 0.024(4) 0.020(4) 0.021(4) 0.001(3) 0.001(3) -0.002(3)
C43 0.033(5) 0.027(5) 0.034(6) 0.007(4) 0.010(4) -0.008(4)
C44 0.049(6) 0.026(5) 0.019(5) 0.000(4) 0.015(4) -0.015(5)
C45 0.045(6) 0.047(7) 0.023(6) -0.002(5) -0.001(5) -0.008(5)
C46 0.055(7) 0.060(8) 0.026(6) -0.018(5) 0.019(5) -0.025(6)
C47 0.069(8) 0.033(6) 0.031(6) -0.005(5) 0.020(6) -0.007(6)
C48 0.045(6) 0.020(5) 0.030(6) -0.001(4) 0.011(5) -0.008(4)
C49 0.039(6) 0.019(5) 0.027(6) 0.007(4) 0.012(5) -0.006(4)
O50 0.039(4) 0.019(3) 0.030(4) 0.005(3) -0.004(3) -0.006(3)
O51 0.028(3) 0.032(4) 0.030(4) 0.005(3) 0.008(3) -0.008(3)
C52 0.028(5) 0.028(5) 0.025(5) 0.013(4) 0.001(4) 0.005(4)
C53 0.050(7) 0.041(6) 0.035(6) 0.000(5) 0.008(5) -0.005(5)
C54 0.040(6) 0.057(7) 0.039(7) 0.013(6) 0.026(5) -0.002(5)
C55 0.036(6) 0.057(7) 0.042(7) 0.013(6) 0.027(5) 0.010(5)
C56 0.039(6) 0.053(7) 0.029(6) 0.006(5) 0.003(5) 0.004(5)
C57 0.024(4) 0.029(5) 0.018(5) 0.013(4) 0.003(4) 0.007(4)
C58 0.037(5) 0.024(5) 0.021(5) 0.005(4) 0.001(4) 0.015(4)
N59 0.028(4) 0.027(4) 0.023(4) 0.002(3) 0.001(3) 0.004(3)
O60 0.035(4) 0.016(3) 0.029(4) -0.006(3) 0.013(3) -0.007(3)
O61 0.025(3) 0.025(3) 0.031(4) 0.003(3) 0.010(3) 0.002(3)
C62 0.025(5) 0.042(6) 0.044(7) 0.000(5) 0.016(5) 0.002(4)
O63 0.058(5) 0.046(5) 0.059(6) 0.002(4) 0.009(4) 0.014(4)
C64 0.066(9) 0.094(11) 0.052(9) -0.025(7) 0.012(7) 0.015(8)
O65 0.031(3) 0.013(3) 0.025(3) 0.003(2) 0.006(3) -0.007(3)
C66 0.032(5) 0.020(5) 0.026(5) 0.001(4) 0.000(4) -0.010(4)
O67 0.039(4) 0.012(3) 0.021(3) -0.002(2) 0.002(3) 0.000(3)
C68 0.048(6) 0.025(5) 0.031(6) 0.002(4) -0.005(5) -0.003(5)
O69 0.045(4) 0.013(3) 0.028(4) 0.005(3) 0.005(3) -0.007(3)
O70 0.032(3) 0.020(3) 0.017(3) 0.006(2) 0.007(3) 0.003(3)
O71 0.025(3) 0.024(3) 0.032(4) 0.005(3) 0.010(3) -0.010(3)
O72 0.031(3) 0.013(2) 0.011(2) 0.005(2) 0.000(2) 0.000(2)
O73 0.027(3) 0.018(3) 0.028(4) -0.001(3) 0.002(3) -0.008(3)
O74 0.052(5) 0.073(6) 0.053(6) -0.030(4) -0.005(4) 0.000(4)
C75 0.083(10) 0.085(10) 0.051(9) -0.031(7) -0.029(7) 0.041(8)
O76 0.024(3) 0.046(4) 0.033(4) 0.009(3) 0.000(3) 0.003(3)
C77 0.032(6) 0.059(7) 0.040(7) 0.005(5) 0.001(5) 0.000(5)
O78 0.051(5) 0.030(4) 0.048(5) -0.001(3) 0.005(4) 0.002(3)
C79 0.062(8) 0.027(6) 0.049(7) 0.002(5) 0.004(6) 0.004(5)
O80 0.053(5) 0.031(5) 0.109(8) 0.011(4) -0.016(5) -0.008(4)
C81 0.049(8) 0.098(12) 0.103(13) -0.006(9) -0.014(8) -0.011(8)
Fe1 0.0311(7) 0.0171(7) 0.0255(8) 0.0045(5) 0.0049(6) -0.0006(6)
Fe2 0.0264(7) 0.0228(7) 0.0289(8) 0.0063(6) 0.0062(6) -0.0014(6)
Fe3 0.0266(7) 0.0157(7) 0.0225(7) 0.0002(5) 0.0035(5) -0.0015(5)
Fe4 0.0287(7) 0.0165(7) 0.0247(7) 0.0041(5) 0.0042(6) -0.0008(5)
Fe5 0.0336(8) 0.0230(7) 0.0246(8) 0.0021(6) 0.0083(6) -0.0052(6)
Fe6 0.0280(7) 0.0185(7) 0.0212(7) 0.0004(5) 0.0015(6) -0.0019(5)
Na1 0.047(2) 0.022(2) 0.053(3) 0.0020(18) 0.010(2) -0.0006(18)
Na2 0.044(2) 0.043(2) 0.039(2) 0.0100(19) 0.0133(19) 0.011(2)

loop_
_atom_type_symbol
_atom_type_scat_dispersion_real
_atom_type_scat_dispersion_imag
_atom_type_scat_Cromer_Mann_a1
_atom_type_scat_Cromer_Mann_b1
_atom_type_scat_Cromer_Mann_a2
_atom_type_scat_Cromer_Mann_b2
_atom_type_scat_Cromer_Mann_a3
_atom_type_scat_Cromer_Mann_b3
_atom_type_scat_Cromer_Mann_a4
_atom_type_scat_Cromer_Mann_b4
_atom_type_scat_Cromer_Mann_c
_atom_type_scat_source
C 0.0033 0.0016 2.3100 20.8439 1.0200 10.2075 1.5886 0.5687 0.8650 51.6512 0.2156 'International Tables Vol C 4.2.6.8 and 6.1.1.4'
H 0.0000 0.0000 0.4930 10.5109 0.3229 26.1257 0.1402 3.1424 0.0408 57.7998 0.0030 'International Tables Vol C 4.2.6.8 and 6.1.1.4'
Fe 0.3463 0.8444 11.7695 4.7611 7.3573 0.3072 3.5222 15.3535 2.3045 76.8805 1.0369 'International Tables Vol C 4.2.6.8 and 6.1.1.4'
N 0.0061 0.0033 12.2126 0.0057 3.1322 9.8933 2.0125 28.9975 1.1663 0.5826 -11.5290 'International Tables Vol C 4.2.6.8 and 6.1.1.4'
Na 0.0362 0.0249 4.7626 3.2850 3.1736 8.8422 1.2674 0.3136 1.1128 129.4240 0.6760 'International Tables Vol C 4.2.6.8 and 6.1.1.4'
O 0.0106 0.0060 3.0485 13.2771 2.2868 5.7011 1.5463 0.3239 0.8670 32.9089 0.2508 'International Tables Vol C 4.2.6.8 and 6.1.1.4'

loop_
_geom_angle_atom_site_label_1
_geom_angle_site_symmetry_1
_geom_angle_atom_site_label_2
_geom_angle_atom_site_label_3
_geom_angle_site_symmetry_3
_geom_angle
_geom_angle_publ_flag
C2 . O1 Fe1 . 131.7(6) yes
C2 . O1 Na1 . 135.4(5) yes
Fe1 . O1 Na1 . 92.9(2) yes
O1 . C2 C3 . 119.4(8) yes
O1 . C2 C7 . 123.3(8) yes
C3 . C2 C7 . 117.2(8) yes
C2 . C3 C4 . 120.5(9) yes
C2 . C3 H31 . 119.5 no
C4 . C3 H31 . 120.0 no
C3 . C4 C5 . 121.8(9) yes
C3 . C4 H41 . 118.8 no
C5 . C4 H41 . 119.4 no
C4 . C5 C6 . 117.7(9) yes
C4 . C5 H51 . 120.9 no
C6 . C5 H51 . 121.4 no
C5 . C6 C7 . 123.3(9) yes
C5 . C6 H61 . 118.5 no
C7 . C6 H61 . 118.2 no
C2 . C7 C6 . 119.4(8) yes
C2 . C7 C8 . 123.6(8) yes
C6 . C7 C8 . 117.0(8) yes
C7 . C8 N9 . 126.3(8) yes
C7 . C8 H81 . 116.5 no
N9 . C8 H81 . 117.2 no
C8 . N9 O10 . 115.2(7) yes
C8 . N9 Fe1 . 124.1(6) yes
O10 . N9 Fe1 . 120.6(5) yes
N9 . O10 Fe3 . 122.3(5) yes
N12 . O11 Fe1 . 123.6(5) yes
O11 . N12 C13 . 116.5(7) yes
O11 . N12 Fe2 . 118.6(5) yes
C13 . N12 Fe2 . 124.6(6) yes
N12 . C13 C14 . 126.4(9) yes
N12 . C13 H131 . 116.3 no
C14 . C13 H131 . 117.3 no
C13 . C14 C15 . 118.3(10) yes
C13 . C14 C19 . 123.4(9) yes
C15 . C14 C19 . 118.3(9) yes
C14 . C15 C16 . 120.0(11) yes
C14 . C15 H151 . 120.5 no
C16 . C15 H151 . 119.5 no
C15 . C16 C17 . 121.2(11) yes
C15 . C16 H161 . 119.7 no
C17 . C16 H161 . 119.1 no
C16 . C17 C18 . 120.6(10) yes
C16 . C17 H171 . 120.0 no
C18 . C17 H171 . 119.3 no
C17 . C18 C19 . 119.7(11) yes
C17 . C18 H181 . 120.4 no
C19 . C18 H181 . 119.9 no
C14 . C19 C18 . 120.1(10) yes
C14 . C19 O20 . 121.9(9) yes
C18 . C19 O20 . 118.0(10) yes
C19 . O20 Fe2 . 129.3(6) yes
N22 . O21 Fe2 . 123.1(5) yes
O21 . N22 C23 . 116.0(7) yes
O21 . N22 Fe3 . 120.3(5) yes
C23 . N22 Fe3 . 123.6(6) yes
N22 . C23 C24 . 128.0(8) yes
N22 . C23 H231 . 115.7 no
C24 . C23 H231 . 116.3 no
C23 . C24 C25 . 117.6(8) yes
C23 . C24 C29 . 123.1(8) yes
C25 . C24 C29 . 119.3(8) yes
C24 . C25 C26 . 121.8(9) yes
C24 . C25 H251 . 119.1 no
C26 . C25 H251 . 119.1 no
C25 . C26 C27 . 119.7(9) yes
C25 . C26 H261 . 120.6 no
C27 . C26 H261 . 119.8 no
C26 . C27 C28 . 120.2(9) yes
C26 . C27 H271 . 120.0 no
C28 . C27 H271 . 119.8 no
C27 . C28 C29 . 121.7(9) yes
C27 . C28 H281 . 118.9 no
C29 . C28 H281 . 119.3 no
C28 . C29 C24 . 117.3(8) yes
C28 . C29 O30 . 120.3(8) yes
C24 . C29 O30 . 122.4(8) yes
C29 . O30 Fe3 . 132.9(5) yes
C32 . O31 Fe4 . 131.1(5) yes
C32 . O31 Na2 . 129.9(5) yes
Fe4 . O31 Na2 . 96.5(2) yes
O31 . C32 C33 . 117.5(8) yes
O31 . C32 C37 . 123.8(8) yes
C33 . C32 C37 . 118.7(8) yes
C32 . C33 C34 . 120.0(9) yes
C32 . C33 H331 . 120.4 no
C34 . C33 H331 . 119.6 no
C33 . C34 C35 . 121.4(10) yes
C33 . C34 H341 . 119.2 no
C35 . C34 H341 . 119.4 no
C34 . C35 C36 . 118.5(10) yes
C34 . C35 H351 . 120.5 no
C36 . C35 H351 . 121.0 no
C35 . C36 C37 . 122.5(9) yes
C35 . C36 H361 . 118.2 no
C37 . C36 H361 . 119.2 no
C36 . C37 C32 . 118.7(9) yes
C36 . C37 C38 . 118.1(8) yes
C32 . C37 C38 . 123.2(8) yes
C37 . C38 N39 . 125.8(8) yes
C37 . C38 H381 . 117.0 no
N39 . C38 H381 . 117.2 no
C38 . N39 O40 . 115.8(7) yes
C38 . N39 Fe4 . 125.9(6) yes
O40 . N39 Fe4 . 118.0(5) yes
N39 . O40 Fe5 . 120.2(4) yes
N42 . O41 Fe4 . 120.0(4) yes
O41 . N42 C43 . 115.8(7) yes
O41 . N42 Fe6 . 117.8(5) yes
C43 . N42 Fe6 . 126.3(6) yes
N42 . C43 C44 . 126.0(9) yes
N42 . C43 H431 . 117.5 no
C44 . C43 H431 . 116.5 no
C43 . C44 C45 . 118.2(9) yes
C43 . C44 C49 . 123.4(9) yes
C45 . C44 C49 . 118.5(9) yes
C44 . C45 C46 . 121.5(10) yes
C44 . C45 H451 . 119.0 no
C46 . C45 H451 . 119.6 no
C45 . C46 C47 . 120.4(10) yes
C45 . C46 H461 . 119.4 no
C47 . C46 H461 . 120.2 no
C46 . C47 C48 . 119.3(10) yes
C46 . C47 H471 . 119.9 no
C48 . C47 H471 . 120.8 no
C47 . C48 C49 . 123.1(10) yes
C47 . C48 H481 . 118.5 no
C49 . C48 H481 . 118.4 no
C44 . C49 C48 . 117.3(9) yes
C44 . C49 O50 . 121.8(8) yes
C48 . C49 O50 . 120.9(9) yes
C49 . O50 Fe6 . 131.2(5) yes
C49 . O50 Na1 . 131.6(5) yes
Fe6 . O50 Na1 . 96.4(2) yes
C52 . O51 Fe5 . 132.5(6) yes
O51 . C52 C53 . 120.7(9) yes
O51 . C52 C57 . 122.5(8) yes
C53 . C52 C57 . 116.8(8) yes
C52 . C53 C54 . 124.0(10) yes
C52 . C53 H531 . 117.8 no
C54 . C53 H531 . 118.2 no
C53 . C54 C55 . 120.1(10) yes
C53 . C54 H541 . 119.6 no
C55 . C54 H541 . 120.3 no
C54 . C55 C56 . 117.9(9) yes
C54 . C55 H551 . 120.8 no
C56 . C55 H551 . 121.3 no
C55 . C56 C57 . 122.6(10) yes
C55 . C56 H561 . 118.6 no
C57 . C56 H561 . 118.7 no
C52 . C57 C56 . 118.5(8) yes
C52 . C57 C58 . 124.7(8) yes
C56 . C57 C58 . 116.8(8) yes
C57 . C58 N59 . 125.1(8) yes
C57 . C58 H581 . 118.0 no
N59 . C58 H581 . 116.9 no
C58 . N59 O60 . 114.3(7) yes
C58 . N59 Fe5 . 125.8(6) yes
O60 . N59 Fe5 . 119.9(5) yes
N59 . O60 Fe6 . 119.0(4) yes
C62 . O61 Fe2 . 122.9(5) yes
C62 . O61 Fe5 . 124.5(5) yes
Fe2 . O61 Fe5 . 98.2(2) yes
O61 . C62 H621 . 110.1 no
O61 . C62 H623 . 109.9 no
H621 . C62 H623 . 108.7 no
O61 . C62 H622 . 110.1 no
H621 . C62 H622 . 109.0 no
H623 . C62 H622 . 109.0 no
C64 . O63 Na1 . 134.0(7) yes
C64 . O63 H631 . 100.1 no
Na1 . O63 H631 . 100.5 no
O63 . C64 H641 . 110.4 no
O63 . C64 H642 . 109.6 no
H641 . C64 H642 . 109.7 no
O63 . C64 H643 . 109.4 no
H641 . C64 H643 . 108.9 no
H642 . C64 H643 . 108.8 no
C66 . O65 Fe1 . 121.9(5) yes
C66 . O65 Fe6 . 123.5(5) yes
Fe1 . O65 Fe6 . 97.6(2) yes
O65 . C66 H663 . 109.6 no
O65 . C66 H661 . 109.9 no
H663 . C66 H661 . 108.2 no
O65 . C66 H662 . 111.7 no
H663 . C66 H662 . 108.7 no
H661 . C66 H662 . 108.6 no
C68 . O67 Fe3 . 122.1(5) yes
C68 . O67 Fe4 . 122.1(5) yes
Fe3 . O67 Fe4 . 98.7(2) yes
O67 . C68 H683 . 109.7 no
O67 . C68 H682 . 110.6 no
H683 . C68 H682 . 108.6 no
O67 . C68 H681 . 110.6 no
H683 . C68 H681 . 108.4 no
H682 . C68 H681 . 108.9 no
Fe2 . O69 Fe5 . 103.9(3) yes
Fe2 . O69 H691 . 112.8 no
Fe5 . O69 H691 . 142.7 no
Fe1 . O70 Fe2 . 117.4(3) yes
Fe1 . O70 Fe3 . 117.3(2) yes
Fe2 . O70 Fe3 . 117.4(3) yes
Fe1 . O70 H701 . 98.6 no
Fe2 . O70 H701 . 99.6 no
Fe3 . O70 H701 . 100.4 no
Fe1 . O71 Fe6 . 105.0(2) yes
Fe1 . O71 Na1 . 104.4(2) yes
Fe6 . O71 Na1 . 100.7(3) yes
Fe1 . O71 H711 . 112.9 no
Fe6 . O71 H711 . 107.5 no
Na1 . O71 H711 . 124.3 no
Fe4 . O72 Fe5 . 117.4(2) yes
Fe4 . O72 Fe6 . 118.8(3) yes
Fe5 . O72 Fe6 . 118.6(3) yes
Fe3 . O73 Fe4 . 102.2(2) yes
Fe3 . O73 Na2 . 122.5(3) yes
Fe4 . O73 Na2 . 95.1(2) yes
Fe3 . O73 H731 . 114.7 no
Fe4 . O73 H731 . 113.3 no
Na2 . O73 H731 . 107.3 no
C75 . O74 Na2 . 142.8(7) yes
C75 . O74 H741 . 114.1 no
Na2 . O74 H741 . 88.1 no
O74 . C75 H753 . 110.1 no
O74 . C75 H752 . 110.2 no
H753 . C75 H752 . 108.9 no
O74 . C75 H751 . 109.1 no
H753 . C75 H751 . 109.6 no
H752 . C75 H751 . 109.0 no
Na2 2_656 O76 C77 . 128.7(6) yes
Na2 2_656 O76 Na2 . 92.5(3) yes
C77 . O76 Na2 . 116.1(5) yes
Na2 2_656 O76 H761 . 89.3 no
C77 . O76 H761 . 103.4 no
Na2 . O76 H761 . 126.5 no
O76 . C77 H771 . 110.4 no
O76 . C77 H772 . 110.0 no
H771 . C77 H772 . 109.1 no
O76 . C77 H773 . 109.0 no
H771 . C77 H773 . 109.3 no
H772 . C77 H773 . 109.1 no
C79 . O78 Na1 . 120.2(5) yes
C79 . O78 H781 . 103.6 no
Na1 . O78 H781 . 123.6 no
O78 . C79 H792 . 109.9 no
O78 . C79 H793 . 109.2 no
H792 . C79 H793 . 109.6 no
O78 . C79 H791 . 109.2 no
H792 . C79 H791 . 109.8 no
H793 . C79 H791 . 109.1 no
C81 . O80 Na1 . 108.0(7) yes
C81 . O80 H801 . 133.5 no
Na1 . O80 H801 . 109.1 no
O80 . C81 H811 . 109.8 no
O80 . C81 H813 . 109.6 no
H811 . C81 H813 . 109.7 no
O80 . C81 H812 . 108.8 no
H811 . C81 H812 . 109.6 no
H813 . C81 H812 . 109.4 no
N9 . Fe1 O65 . 91.4(2) yes
N9 . Fe1 O70 . 84.2(2) yes
O65 . Fe1 O70 . 88.0(2) yes
N9 . Fe1 O71 . 167.3(3) yes
O65 . Fe1 O71 . 76.3(2) yes
O70 . Fe1 O71 . 91.8(2) yes
N9 . Fe1 O11 . 95.6(3) yes
O65 . Fe1 O11 . 171.6(2) yes
O70 . Fe1 O11 . 88.0(2) yes
O71 . Fe1 O11 . 96.4(3) yes
N9 . Fe1 O1 . 89.3(3) yes
O65 . Fe1 O1 . 92.7(2) yes
O70 . Fe1 O1 . 173.5(2) yes
O71 . Fe1 O1 . 94.6(2) yes
O11 . Fe1 O1 . 92.1(3) yes
N9 . Fe1 Na1 . 140.0(2) yes
O65 . Fe1 Na1 . 78.64(16) yes
O70 . Fe1 Na1 . 133.17(17) yes
O71 . Fe1 Na1 . 41.49(17) yes
O11 . Fe1 Na1 . 98.9(2) yes
O1 . Fe1 Na1 . 53.20(19) yes
N12 . Fe2 O61 . 91.2(3) yes
N12 . Fe2 O70 . 85.0(2) yes
O61 . Fe2 O70 . 88.4(2) yes
N12 . Fe2 O69 . 167.8(3) yes
O61 . Fe2 O69 . 77.0(2) yes
O70 . Fe2 O69 . 91.5(2) yes
N12 . Fe2 O21 . 95.5(3) yes
O61 . Fe2 O21 . 172.0(2) yes
O70 . Fe2 O21 . 87.7(2) yes
O69 . Fe2 O21 . 96.0(2) yes
N12 . Fe2 O20 . 86.4(3) yes
O61 . Fe2 O20 . 94.6(3) yes
O70 . Fe2 O20 . 171.0(3) yes
O69 . Fe2 O20 . 97.5(3) yes
O21 . Fe2 O20 . 90.3(3) yes
N22 . Fe3 O67 . 88.8(2) yes
N22 . Fe3 O70 . 84.8(2) yes
O67 . Fe3 O70 . 87.5(2) yes
N22 . Fe3 O73 . 165.7(2) yes
O67 . Fe3 O73 . 77.6(2) yes
O70 . Fe3 O73 . 90.3(2) yes
N22 . Fe3 O10 . 94.0(3) yes
O67 . Fe3 O10 . 172.5(2) yes
O70 . Fe3 O10 . 85.9(2) yes
O73 . Fe3 O10 . 99.0(2) yes
N22 . Fe3 O30 . 88.2(3) yes
O67 . Fe3 O30 . 95.2(2) yes
O70 . Fe3 O30 . 172.4(2) yes
O73 . Fe3 O30 . 97.1(2) yes
O10 . Fe3 O30 . 91.8(2) yes
N39 . Fe4 O67 . 89.9(2) yes
N39 . Fe4 O73 . 166.8(2) yes
O67 . Fe4 O73 . 77.0(2) yes
N39 . Fe4 O41 . 98.3(2) yes
O67 . Fe4 O41 . 171.7(2) yes
O73 . Fe4 O41 . 94.8(2) yes
N39 . Fe4 O72 . 87.5(2) yes
O67 . Fe4 O72 . 92.5(2) yes
O73 . Fe4 O72 . 95.1(2) yes
O41 . Fe4 O72 . 88.3(2) yes
N39 . Fe4 O31 . 87.7(3) yes
O67 . Fe4 O31 . 95.2(2) yes
O73 . Fe4 O31 . 91.3(2) yes
O41 . Fe4 O31 . 84.8(2) yes
O72 . Fe4 O31 . 170.9(2) yes
N39 . Fe4 Fe6 . 105.51(19) yes
O67 . Fe4 Fe6 . 116.21(16) yes
O73 . Fe4 Fe6 . 82.57(16) yes
O41 . Fe4 Fe6 . 61.98(16) yes
O72 . Fe4 Fe6 . 30.42(15) yes
N39 . Fe4 Na2 . 134.5(2) yes
O67 . Fe4 Na2 . 93.67(17) yes
O73 . Fe4 Na2 . 46.05(16) yes
O41 . Fe4 Na2 . 80.30(18) yes
O72 . Fe4 Na2 . 137.48(16) yes
O31 . Fe4 Fe6 . 145.37(18) yes
O31 . Fe4 Na2 . 46.79(18) yes
Fe6 . Fe4 Na2 . 113.14(8) yes
N59 . Fe5 O61 . 87.6(2) yes
N59 . Fe5 O69 . 163.6(3) yes
O61 . Fe5 O69 . 76.0(2) yes
N59 . Fe5 O40 . 102.6(3) yes
O61 . Fe5 O40 . 169.7(2) yes
O69 . Fe5 O40 . 93.8(2) yes
N59 . Fe5 O72 . 85.7(2) yes
O61 . Fe5 O72 . 90.7(2) yes
O69 . Fe5 O72 . 95.1(2) yes
O40 . Fe5 O72 . 89.1(2) yes
N59 . Fe5 O51 . 87.3(3) yes
O61 . Fe5 O51 . 94.6(2) yes
O69 . Fe5 O51 . 93.2(2) yes
O40 . Fe5 O51 . 86.9(2) yes
O72 . Fe5 O51 . 171.0(2) yes
N59 . Fe5 Fe6 . 58.19(19) yes
O61 . Fe5 Fe6 . 77.45(16) yes
O69 . Fe5 Fe6 . 117.46(16) yes
O40 . Fe5 Fe6 . 107.01(16) yes
O72 . Fe5 Fe6 . 30.57(15) yes
O51 . Fe5 Fe6 . 144.56(19) yes
N42 . Fe6 O65 . 89.7(2) yes
N42 . Fe6 O71 . 165.9(2) yes
O65 . Fe6 O71 . 76.3(2) yes
N42 . Fe6 O60 . 100.5(3) yes
O65 . Fe6 O60 . 169.8(2) yes
O71 . Fe6 O60 . 93.5(2) yes
N42 . Fe6 O72 . 86.8(2) yes
O65 . Fe6 O72 . 90.7(2) yes
O71 . Fe6 O72 . 95.1(2) yes
O60 . Fe6 O72 . 90.6(2) yes
N42 . Fe6 O50 . 86.8(3) yes
O65 . Fe6 O50 . 91.7(2) yes
O71 . Fe6 O50 . 91.7(2) yes
O60 . Fe6 O50 . 88.1(2) yes
O72 . Fe6 O50 . 173.1(2) yes
N42 . Fe6 Fe5 . 104.54(19) yes
O65 . Fe6 Fe5 . 115.40(15) yes
O71 . Fe6 Fe5 . 83.56(16) yes
O60 . Fe6 Fe5 . 62.90(16) yes
O72 . Fe6 Fe5 . 30.85(16) yes
N42 . Fe6 Fe4 . 60.14(19) yes
O65 . Fe6 Fe4 . 76.53(15) yes
O71 . Fe6 Fe4 . 117.02(17) yes
O60 . Fe6 Fe4 . 109.13(16) yes
O72 . Fe6 Fe4 . 30.75(16) yes
N42 . Fe6 Na1 . 133.0(2) yes
O65 . Fe6 Na1 . 80.73(16) yes
O71 . Fe6 Na1 . 43.56(17) yes
O60 . Fe6 Na1 . 91.64(18) yes
O72 . Fe6 Na1 . 138.70(17) yes
O50 . Fe6 Fe5 . 150.16(19) yes
O50 . Fe6 Fe4 . 144.45(18) yes
Fe5 . Fe6 Fe4 . 59.85(4) yes
O50 . Fe6 Na1 . 48.12(18) yes
Fe5 . Fe6 Na1 . 121.16(8) yes
Fe4 . Fe6 Na1 . 153.81(8) yes
O78 . Na1 O71 . 153.4(3) yes
O78 . Na1 O80 . 92.2(3) yes
O71 . Na1 O80 . 105.4(3) yes
O78 . Na1 O63 . 117.5(3) yes
O71 . Na1 O63 . 81.2(2) yes
O80 . Na1 O63 . 95.1(3) yes
O78 . Na1 O50 . 94.3(2) yes
O71 . Na1 O50 . 71.2(2) yes
O80 . Na1 O50 . 170.3(3) yes
O63 . Na1 O50 . 75.5(2) yes
O78 . Na1 Fe6 . 126.4(2) yes
O71 . Na1 Fe6 . 35.70(15) yes
O80 . Na1 Fe6 . 140.5(2) yes
O63 . Na1 Fe6 . 75.85(18) yes
O50 . Na1 Fe6 . 35.49(14) yes
O78 . Na1 O1 . 94.6(2) yes
O71 . Na1 O1 . 68.0(2) yes
O80 . Na1 O1 . 84.9(3) yes
O63 . Na1 O1 . 147.8(3) yes
O50 . Na1 O1 . 101.8(2) yes
O78 . Na1 Fe1 . 125.3(2) yes
O71 . Na1 Fe1 . 34.11(14) yes
O80 . Na1 Fe1 . 97.5(2) yes
O63 . Na1 Fe1 . 115.0(2) yes
O50 . Na1 Fe1 . 84.65(17) yes
Fe6 . Na1 O1 . 83.79(15) yes
Fe6 . Na1 Fe1 . 55.42(6) yes
O1 . Na1 Fe1 . 33.90(13) yes
O76 . Na2 O73 . 90.6(2) yes
O76 . Na2 O31 . 162.4(3) yes
O73 . Na2 O31 . 74.4(2) yes
O76 . Na2 O74 . 102.0(3) yes
O73 . Na2 O74 . 107.9(3) yes
O31 . Na2 O74 . 91.5(3) yes
O76 . Na2 O76 2_656 87.5(3) yes
O73 . Na2 O76 2_656 95.2(2) yes
O31 . Na2 O76 2_656 84.9(2) yes
O74 . Na2 O76 2_656 154.8(3) yes
O76 . Na2 Fe4 . 126.5(2) yes
O73 . Na2 Fe4 . 38.86(14) yes
O31 . Na2 Fe4 . 36.71(14) yes
O74 . Na2 Fe4 . 108.7(2) yes
O76 2_656 Na2 Fe4 . 82.94(18) yes

loop_
_geom_bond_atom_site_label_1
_geom_bond_atom_site_label_2
_geom_bond_site_symmetry_2
_geom_bond_distance
_geom_bond_publ_flag
O1 C2 . 1.315(9) yes
O1 Fe1 . 1.910(6) yes
O1 Na1 . 2.742(7) yes
C2 C3 . 1.416(11) yes
C2 C7 . 1.418(11) yes
C3 C4 . 1.374(12) yes
C3 H31 . 0.925 no
C4 C5 . 1.380(13) yes
C4 H41 . 0.923 no
C5 C6 . 1.368(12) yes
C5 H51 . 0.923 no
C6 C7 . 1.372(11) yes
C6 H61 . 0.927 no
C7 C8 . 1.449(11) yes
C8 N9 . 1.292(10) yes
C8 H81 . 0.927 no
N9 O10 . 1.368(8) yes
N9 Fe1 . 2.106(7) yes
O10 Fe3 . 1.959(6) yes
O11 N12 . 1.381(8) yes
O11 Fe1 . 1.964(6) yes
N12 C13 . 1.279(10) yes
N12 Fe2 . 2.140(7) yes
C13 C14 . 1.426(12) yes
C13 H131 . 0.929 no
C14 C15 . 1.407(14) yes
C14 C19 . 1.415(13) yes
C15 C16 . 1.386(14) yes
C15 H151 . 0.930 no
C16 C17 . 1.361(15) yes
C16 H161 . 0.930 no
C17 C18 . 1.384(14) yes
C17 H171 . 0.929 no
C18 C19 . 1.398(12) yes
C18 H181 . 0.928 no
C19 O20 . 1.357(11) yes
O20 Fe2 . 1.919(6) yes
O21 N22 . 1.367(8) yes
O21 Fe2 . 1.960(6) yes
N22 C23 . 1.286(11) yes
N22 Fe3 . 2.121(7) yes
C23 C24 . 1.452(11) yes
C23 H231 . 0.924 no
C24 C25 . 1.386(11) yes
C24 C29 . 1.400(11) yes
C25 C26 . 1.352(12) yes
C25 H251 . 0.927 no
C26 C27 . 1.375(12) yes
C26 H261 . 0.929 no
C27 C28 . 1.351(12) yes
C27 H271 . 0.927 no
C28 C29 . 1.407(12) yes
C28 H281 . 0.926 no
C29 O30 . 1.339(9) yes
O30 Fe3 . 1.915(6) yes
O31 C32 . 1.336(9) yes
O31 Fe4 . 1.946(6) yes
O31 Na2 . 2.373(7) yes
C32 C33 . 1.408(11) yes
C32 C37 . 1.383(11) yes
C33 C34 . 1.384(12) yes
C33 H331 . 0.927 no
C34 C35 . 1.365(13) yes
C34 H341 . 0.928 no
C35 C36 . 1.356(12) yes
C35 H351 . 0.927 no
C36 C37 . 1.405(12) yes
C36 H361 . 0.932 no
C37 C38 . 1.467(12) yes
C38 N39 . 1.284(10) yes
C38 H381 . 0.932 no
N39 O40 . 1.379(8) yes
N39 Fe4 . 2.087(7) yes
O40 Fe5 . 2.001(6) yes
O41 N42 . 1.380(8) yes
O41 Fe4 . 2.022(6) yes
N42 C43 . 1.276(10) yes
N42 Fe6 . 2.114(7) yes
C43 C44 . 1.439(12) yes
C43 H431 . 0.932 no
C44 C45 . 1.379(12) yes
C44 C49 . 1.442(12) yes
C45 C46 . 1.384(13) yes
C45 H451 . 0.926 no
C46 C47 . 1.371(14) yes
C46 H461 . 0.926 no
C47 C48 . 1.361(12) yes
C47 H471 . 0.929 no
C48 C49 . 1.389(11) yes
C48 H481 . 0.929 no
C49 O50 . 1.334(10) yes
O50 Fe6 . 1.949(6) yes
O50 Na1 . 2.499(7) yes
O51 C52 . 1.320(10) yes
O51 Fe5 . 1.943(6) yes
C52 C53 . 1.380(12) yes
C52 C57 . 1.406(12) yes
C53 C54 . 1.361(12) yes
C53 H531 . 0.923 no
C54 C55 . 1.356(13) yes
C54 H541 . 0.925 no
C55 C56 . 1.393(12) yes
C55 H551 . 0.935 no
C56 C57 . 1.392(11) yes
C56 H561 . 0.928 no
C57 C58 . 1.435(11) yes
C58 N59 . 1.308(10) yes
C58 H581 . 0.934 no
N59 O60 . 1.362(8) yes
N59 Fe5 . 2.117(7) yes
O60 Fe6 . 1.970(6) yes
O61 C62 . 1.414(9) yes
O61 Fe2 . 2.067(6) yes
O61 Fe5 . 2.106(6) yes
C62 H621 . 0.955 no
C62 H623 . 0.958 no
C62 H622 . 0.952 no
O63 C64 . 1.414(12) yes
O63 Na1 . 2.492(8) yes
O63 H631 . 0.824 no
C64 H641 . 0.957 no
C64 H642 . 0.963 no
C64 H643 . 0.955 no
O65 C66 . 1.430(8) yes
O65 Fe1 . 2.088(6) yes
O65 Fe6 . 2.090(5) yes
C66 H663 . 0.955 no
C66 H661 . 0.956 no
C66 H662 . 0.960 no
O67 C68 . 1.410(9) yes
O67 Fe3 . 2.076(5) yes
O67 Fe4 . 2.075(6) yes
C68 H683 . 0.953 no
C68 H682 . 0.958 no
C68 H681 . 0.957 no
O69 Fe2 . 1.998(6) yes
O69 Fe5 . 2.008(6) yes
O69 H691 . 0.813 no
O70 Fe1 . 2.048(5) yes
O70 Fe2 . 2.049(5) yes
O70 Fe3 . 2.070(5) yes
O70 H701 . 0.845 no
O71 Fe1 . 1.981(6) yes
O71 Fe6 . 1.981(6) yes
O71 Na1 . 2.340(6) yes
O71 H711 . 0.827 no
O72 Fe4 . 1.973(5) yes
O72 Fe5 . 1.971(5) yes
O72 Fe6 . 1.954(5) yes
O73 Fe3 . 2.010(5) yes
O73 Fe4 . 2.038(5) yes
O73 Na2 . 2.338(6) yes
O73 H731 . 0.825 no
O74 C75 . 1.393(12) yes
O74 Na2 . 2.247(8) yes
O74 H741 . 0.819 no
C75 H753 . 0.955 no
C75 H752 . 0.954 no
C75 H751 . 0.959 no
O76 Na2 2_656 2.380(7) yes
O76 C77 . 1.447(10) yes
O76 Na2 . 2.324(7) yes
O76 H761 . 0.835 no
C77 H771 . 0.959 no
C77 H772 . 0.962 no
C77 H773 . 0.956 no
O78 C79 . 1.431(10) yes
O78 Na1 . 2.297(7) yes
O78 H781 . 0.820 no
C79 H792 . 0.958 no
C79 H793 . 0.958 no
C79 H791 . 0.953 no
O80 C81 . 1.406(12) yes
O80 Na1 . 2.356(8) yes
O80 H801 . 0.819 no
C81 H811 . 0.957 no
C81 H813 . 0.961 no
C81 H812 . 0.958 no
Fe1 Na1 . 3.421(4) yes
Fe4 Fe6 . 3.3812(17) yes
Fe4 Na2 . 3.235(4) yes
Fe5 Fe6 . 3.3745(17) yes
Fe6 Na1 . 3.336(4) yes

loop_
_platon_squeeze_void_nr
_platon_squeeze_void_average_x
_platon_squeeze_void_average_y
_platon_squeeze_void_average_z
_platon_squeeze_void_volume
_platon_squeeze_void_count_electrons
1 0.000 -0.016 0.001 1609.8 244.2
